data_4327428
loop_
_publ_author_name
'Tara J. Burchell'
'Dana J. Eisler'
'Richard J. Puddephatt'

_publ_section_title
;
 Self-Assembly Using Dynamic Coordination Chemistry and Hydrogen Bonding:
 Mercury(II) Macrocycles, Polymers and Sheets
;
_journal_name_full 'Inorganic Chemistry'
_journal_page_first 5550
_journal_page_last 5557
_journal_paper_doi 10.1021/ic049500+
_journal_volume 43
_journal_year 2004
_chemical_formula_sum 'C25 H32 Hg I2 N4 O4.25'
_chemical_formula_weight 910.94
_chemical_name_systematic
; 
 ? 
;
_space_group_IT_number 15
_symmetry_cell_setting monoclinic
_symmetry_space_group_name_Hall '-C 2yc'
_symmetry_space_group_name_H-M 'C 1 2/c 1'
_atom_sites_solution_hydrogens geom
_atom_sites_solution_primary direct
_atom_sites_solution_secondary difmap
_audit_creation_method SHELXL-97
_cell_angle_alpha 90.00
_cell_angle_beta 107.43(3)
_cell_angle_gamma 90.00
_cell_formula_units_Z 8
_cell_length_a 26.824(5)
_cell_length_b 10.116(2)
_cell_length_c 24.316(5)
_cell_measurement_temperature 150(2)
_cell_volume 6295(2)
_computing_cell_refinement 'Nonius DENZO'
_computing_data_collection 'Nonius COLLECT'
_computing_data_reduction 'Nonius DENZO'
_computing_molecular_graphics 'Bruker SHELXTL'
_computing_publication_material 'Bruker SHELXTL'
_computing_structure_refinement 'SHELXL-97 (Sheldrick, 1997)'
_computing_structure_solution 'SHELXS-97 (Sheldrick, 1990)'
_diffrn_ambient_temperature 150(2)
_diffrn_measured_fraction_theta_full 0.995
_diffrn_measured_fraction_theta_max 0.995
_diffrn_measurement_device_type 'nonius Kappa CCD'
_diffrn_measurement_method 'phi\omega scans'
_diffrn_radiation_monochromator graphite
_diffrn_radiation_source 'fine-focus sealed tube'
_diffrn_radiation_type MoK\a
_diffrn_radiation_wavelength 0.71073
_diffrn_reflns_av_R_equivalents 0.104
_diffrn_reflns_av_sigmaI/netI 0.0988
_diffrn_reflns_limit_h_max 34
_diffrn_reflns_limit_h_min -34
_diffrn_reflns_limit_k_max 13
_diffrn_reflns_limit_k_min -12
_diffrn_reflns_limit_l_max 31
_diffrn_reflns_limit_l_min -31
_diffrn_reflns_number 31596
_diffrn_reflns_theta_full 27.52
_diffrn_reflns_theta_max 27.52
_diffrn_reflns_theta_min 2.63
_exptl_absorpt_coefficient_mu 6.886
_exptl_absorpt_correction_T_max 0.5459
_exptl_absorpt_correction_T_min 0.2676
_exptl_absorpt_correction_type integration
_exptl_crystal_density_diffrn 1.922
_exptl_crystal_F_000 3440
_exptl_crystal_size_max 0.26
_exptl_crystal_size_mid 0.11
_exptl_crystal_size_min 0.10
_refine_diff_density_max 1.918
_refine_diff_density_min -1.557
_refine_diff_density_rms 0.199
_refine_ls_extinction_method none
_refine_ls_goodness_of_fit_ref 0.995
_refine_ls_hydrogen_treatment mixed
_refine_ls_matrix_type full
_refine_ls_number_parameters 330
_refine_ls_number_reflns 7214
_refine_ls_number_restraints 12
_refine_ls_restrained_S_all 0.996
_refine_ls_R_factor_all 0.1176
_refine_ls_R_factor_gt 0.0554
_refine_ls_shift/su_max 0.002
_refine_ls_shift/su_mean 0.000
_refine_ls_structure_factor_coef Fsqd
_refine_ls_weighting_details 'calc w=1/[\s^2^(Fo^2^)+(0.0736P)^2^+0.0000P] where P=(Fo^2^+2Fc^2^)/3'
_refine_ls_weighting_scheme calc
_refine_ls_wR_factor_gt 0.1275
_refine_ls_wR_factor_ref 0.1502
_reflns_number_gt 4215
_reflns_number_total 7214
_reflns_threshold_expression >2sigma(I)
_cod_data_source_file ic0495002Bsi20040416_110705_7.cif
_cod_data_source_block 6c
_cod_database_code 4327428

loop_
_symmetry_equiv_pos_as_xyz
'x, y, z'
'-x, y, -z+1/2'
'x+1/2, y+1/2, z'
'-x+1/2, y+1/2, -z+1/2'
'-x, -y, -z'
'x, -y, z-1/2'
'-x+1/2, -y+1/2, -z'
'x+1/2, -y+1/2, z-1/2'

loop_
_atom_site_label
_atom_site_type_symbol
_atom_site_fract_x
_atom_site_fract_y
_atom_site_fract_z
_atom_site_U_iso_or_equiv
_atom_site_adp_type
_atom_site_occupancy
_atom_site_symmetry_multiplicity
_atom_site_calc_flag
_atom_site_refinement_flags
_atom_site_disorder_assembly
_atom_site_disorder_group
Hg1 Hg 0.627968(14) 0.98316(4) 0.026387(16) 0.04307(14) Uani 1 1 d . . .
I1 I 0.61344(2) 1.12151(7) -0.07018(3) 0.0503(2) Uani 1 1 d . . .
I2 I 0.65754(3) 0.97785(6) 0.14106(3) 0.04891(19) Uani 1 1 d . . .
N1 N 0.5490(3) 0.8512(7) 0.0067(3) 0.0399(18) Uani 1 1 d . . .
C1 C 0.5122(4) 0.8624(10) -0.0421(4) 0.052(3) Uani 1 1 d . . .
H1A H 0.5162 0.9267 -0.0690 0.063 Uiso 1 1 calc R . .
C2 C 0.4661(4) 0.7825(10) -0.0571(4) 0.053(3) Uani 1 1 d . . .
H2A H 0.4399 0.7940 -0.0930 0.064 Uiso 1 1 calc R . .
C3 C 0.4605(3) 0.6884(9) -0.0184(4) 0.039(2) Uani 1 1 d . . .
C4 C 0.5007(3) 0.6778(9) 0.0327(4) 0.040(2) Uani 1 1 d . . .
H4A H 0.4984 0.6142 0.0606 0.048 Uiso 1 1 calc R . .
C5 C 0.5443(3) 0.7590(9) 0.0437(4) 0.042(2) Uani 1 1 d . . .
H5A H 0.5716 0.7483 0.0789 0.051 Uiso 1 1 calc R . .
C6 C 0.4136(3) 0.5995(9) -0.0303(4) 0.041(2) Uani 1 1 d . . .
H6A H 0.4253 0.5069 -0.0310 0.050 Uiso 1 1 calc R . .
H6B H 0.3983 0.6077 0.0019 0.050 Uiso 1 1 calc R . .
N2 N 0.3730(3) 0.6266(8) -0.0839(3) 0.0432(19) Uani 1 1 d . . .
H2B H 0.3476 0.6815 -0.0838 0.052 Uiso 1 1 calc R . .
C7 C 0.3733(3) 0.5695(10) -0.1339(4) 0.042(2) Uani 1 1 d . . .
O1 O 0.4085(3) 0.4971(6) -0.1371(3) 0.058(2) Uani 1 1 d . . .
C8 C 0.3263(3) 0.6102(10) -0.1864(4) 0.043(2) Uani 1 1 d . . .
H8A H 0.3205 0.7066 -0.1852 0.051 Uiso 1 1 calc R . .
H8B H 0.3346 0.5899 -0.2226 0.051 Uiso 1 1 calc R . .
C9 C 0.2780(3) 0.5395(10) -0.1863(4) 0.044(2) Uani 1 1 d . . .
C10 C 0.2795(3) 0.4001(10) -0.1899(4) 0.044(2) Uani 1 1 d . . .
H10A H 0.3107 0.3573 -0.1909 0.053 Uiso 1 1 calc R . .
C11 C 0.2348(4) 0.3242(11) -0.1920(4) 0.050(3) Uani 1 1 d . . .
H11A H 0.2354 0.2306 -0.1947 0.060 Uiso 1 1 calc R . .
C12 C 0.1905(4) 0.3890(11) -0.1901(4) 0.053(3) Uani 1 1 d . . .
H12A H 0.1604 0.3388 -0.1911 0.064 Uiso 1 1 calc R . .
C13 C 0.1883(4) 0.5252(9) -0.1867(4) 0.045(2) Uani 1 1 d . . .
H13A H 0.1566 0.5666 -0.1864 0.054 Uiso 1 1 calc R . .
C14 C 0.2316(3) 0.6018(9) -0.1838(4) 0.041(2) Uani 1 1 d . . .
C15 C 0.7259(4) 0.2486(10) -0.1771(4) 0.047(3) Uani 1 1 d . . .
H15A H 0.6891 0.2743 -0.1958 0.057 Uiso 1 1 calc R . .
H15B H 0.7479 0.2958 -0.1970 0.057 Uiso 1 1 calc R . .
C16 C 0.7420(3) 0.2908(9) -0.1138(4) 0.038(2) Uani 1 1 d . . .
O2 O 0.7819(2) 0.2430(6) -0.0789(3) 0.0485(17) Uani 1 1 d . . .
N3 N 0.7126(3) 0.3777(7) -0.0973(3) 0.0389(18) Uani 1 1 d . . .
H3A H 0.6858 0.4146 -0.1228 0.047 Uiso 1 1 calc R . .
C17 C 0.7252(3) 0.4114(9) -0.0372(4) 0.038(2) Uani 1 1 d . . .
H17A H 0.7636 0.4087 -0.0200 0.046 Uiso 1 1 calc R . .
H17B H 0.7101 0.3434 -0.0176 0.046 Uiso 1 1 calc R . .
C18 C 0.7057(3) 0.5456(10) -0.0255(4) 0.041(2) Uani 1 1 d . . .
C19 C 0.6902(4) 0.6447(10) -0.0662(4) 0.054(3) Uani 1 1 d . . .
H19A H 0.6917 0.6315 -0.1044 0.065 Uiso 1 1 calc R . .
C20 C 0.6722(4) 0.7666(10) -0.0501(5) 0.054(3) Uani 1 1 d . . .
H20A H 0.6621 0.8348 -0.0782 0.065 Uiso 1 1 calc R . .
C21 C 0.6839(3) 0.6930(9) 0.0417(4) 0.043(2) Uani 1 1 d . . .
H21A H 0.6814 0.7076 0.0794 0.052 Uiso 1 1 calc R . .
C22 C 0.7030(3) 0.5720(9) 0.0290(4) 0.045(2) Uani 1 1 d . . .
H22A H 0.7143 0.5072 0.0584 0.054 Uiso 1 1 calc R . .
N4 N 0.6689(3) 0.7889(7) 0.0023(3) 0.0377(17) Uani 1 1 d . . .
C50 C 0.4403(5) 0.2518(13) -0.2117(6) 0.096(4) Uiso 0.50 1 d PD A 1
H50A H 0.4749 0.2918 -0.1957 0.144 Uiso 0.50 1 calc PR A 1
H50B H 0.4406 0.1932 -0.2438 0.144 Uiso 0.50 1 calc PR A 1
H50C H 0.4314 0.2005 -0.1818 0.144 Uiso 0.50 1 calc PR A 1
O50 O 0.4045(6) 0.3474(16) -0.2310(7) 0.074(5) Uiso 0.50 1 d PD A 1
H50 H 0.4042 0.3976 -0.2036 0.112 Uiso 0.50 1 calc PR A 1
C50A C 0.4403(5) 0.2518(13) -0.2117(6) 0.096(4) Uiso 0.50 1 d PD B 2
H50D H 0.4772 0.2373 -0.1910 0.144 Uiso 0.50 1 calc PR B 2
H50E H 0.4307 0.2006 -0.2476 0.144 Uiso 0.50 1 calc PR B 2
H50F H 0.4188 0.2233 -0.1876 0.144 Uiso 0.50 1 calc PR B 2
O50A O 0.4316(6) 0.3872(13) -0.2247(6) 0.064(4) Uiso 0.50 1 d PD B 2
H50G H 0.4241 0.4254 -0.1976 0.096 Uiso 0.50 1 calc PR B 2
O51 O 0.6133(3) 0.4709(9) -0.1687(4) 0.090(3) Uani 1 1 d D . .
H51D H 0.6015 0.4469 -0.2032 0.135 Uiso 1 1 calc R . .
C51 C 0.5717(5) 0.4867(13) -0.1451(6) 0.089(4) Uani 1 1 d D . .
H51A H 0.5752 0.4226 -0.1140 0.134 Uiso 1 1 calc R . .
H51B H 0.5385 0.4721 -0.1752 0.134 Uiso 1 1 calc R . .
H51C H 0.5724 0.5765 -0.1298 0.134 Uiso 1 1 calc R . .
O100 O 0.0373(14) 0.371(4) -0.2163(14) 0.092(12) Uiso 0.25 1 d PD C -1
C101 C -0.0118(19) 0.363(6) -0.214(2) 0.085(16) Uiso 0.25 1 d PD C -1
H100 H -0.0248 0.4519 -0.2075 0.102 Uiso 0.25 1 calc PR C -1
H101 H -0.0134 0.3050 -0.1816 0.102 Uiso 0.25 1 calc PR C -1
C102 C -0.0434(15) 0.309(7) -0.269(3) 0.11(2) Uiso 0.25 1 d PD C -1
H102 H -0.0480 0.2122 -0.2658 0.132 Uiso 0.25 1 calc PR C -1
H103 H -0.0782 0.3515 -0.2815 0.132 Uiso 0.25 1 calc PR C -1
C103 C -0.0128(18) 0.340(5) -0.3072(13) 0.075(15) Uiso 0.25 1 d PD C -1
H104 H -0.0220 0.4280 -0.3248 0.090 Uiso 0.25 1 calc PR C -1
H105 H -0.0184 0.2728 -0.3382 0.090 Uiso 0.25 1 calc PR C -1
C104 C 0.0408(13) 0.337(6) -0.270(2) 0.078(15) Uiso 0.25 1 d PD C -1
H106 H 0.0560 0.2474 -0.2686 0.094 Uiso 0.25 1 calc PR C -1
H107 H 0.0627 0.4008 -0.2827 0.094 Uiso 0.25 1 calc PR C -1

loop_
_atom_site_aniso_label
_atom_site_aniso_U_11
_atom_site_aniso_U_22
_atom_site_aniso_U_33
_atom_site_aniso_U_23
_atom_site_aniso_U_13
_atom_site_aniso_U_12
Hg1 0.0512(2) 0.0378(2) 0.0413(2) -0.00211(17) 0.01554(18) 0.00017(16)
I1 0.0670(4) 0.0405(4) 0.0464(4) 0.0023(3) 0.0218(3) 0.0050(3)
I2 0.0636(4) 0.0419(4) 0.0402(4) -0.0031(3) 0.0141(3) -0.0001(3)
N1 0.045(4) 0.033(5) 0.036(5) 0.003(4) 0.004(4) 0.003(3)
C1 0.061(6) 0.044(7) 0.049(7) 0.004(5) 0.012(5) 0.005(5)
C2 0.052(6) 0.057(7) 0.042(6) -0.009(5) 0.002(5) 0.008(5)
C3 0.042(5) 0.036(6) 0.042(6) 0.002(5) 0.017(5) 0.007(4)
C4 0.041(5) 0.039(6) 0.041(6) -0.001(4) 0.013(4) 0.005(4)
C5 0.041(5) 0.038(6) 0.049(6) -0.001(5) 0.014(4) 0.002(4)
C6 0.035(5) 0.048(6) 0.037(6) 0.004(5) 0.005(4) 0.009(4)
N2 0.040(4) 0.038(5) 0.048(5) -0.010(4) 0.008(4) 0.002(3)
C7 0.041(5) 0.042(6) 0.039(6) 0.003(5) 0.007(4) 0.002(4)
O1 0.053(4) 0.063(5) 0.058(5) -0.002(4) 0.017(4) 0.024(3)
C8 0.048(5) 0.042(6) 0.036(6) 0.005(4) 0.009(4) 0.004(4)
C9 0.049(6) 0.063(7) 0.019(5) -0.004(4) 0.006(4) 0.006(5)
C10 0.050(6) 0.045(6) 0.033(6) -0.005(4) 0.007(4) 0.007(5)
C11 0.063(6) 0.055(7) 0.030(6) -0.003(5) 0.007(5) 0.002(5)
C12 0.062(6) 0.057(7) 0.044(7) 0.008(5) 0.020(5) -0.002(5)
C13 0.055(6) 0.045(6) 0.036(6) -0.003(5) 0.014(5) 0.004(5)
C14 0.052(6) 0.044(6) 0.021(5) -0.008(4) 0.004(4) 0.010(5)
C15 0.051(6) 0.055(7) 0.039(6) 0.007(5) 0.019(5) 0.018(5)
C16 0.042(5) 0.034(5) 0.039(6) 0.005(4) 0.012(4) 0.003(4)
O2 0.060(4) 0.053(4) 0.029(4) 0.000(3) 0.008(3) 0.021(3)
N3 0.038(4) 0.044(5) 0.032(4) 0.003(4) 0.006(3) 0.014(3)
C17 0.043(5) 0.036(6) 0.039(6) -0.001(4) 0.015(4) 0.013(4)
C18 0.031(4) 0.054(6) 0.035(6) 0.006(5) 0.007(4) -0.001(4)
C19 0.085(7) 0.045(7) 0.046(7) 0.002(5) 0.040(6) 0.000(5)
C20 0.082(7) 0.036(6) 0.048(7) 0.007(5) 0.025(6) 0.012(5)
C21 0.059(6) 0.034(6) 0.031(5) -0.009(4) 0.007(4) -0.004(4)
C22 0.065(6) 0.030(5) 0.037(6) 0.005(5) 0.010(5) 0.007(5)
N4 0.043(4) 0.031(4) 0.042(5) 0.001(4) 0.016(4) 0.001(3)
O51 0.072(5) 0.127(8) 0.071(6) 0.001(5) 0.022(5) 0.021(5)
C51 0.095(10) 0.093(11) 0.078(11) 0.010(8) 0.023(8) -0.003(7)

loop_
_atom_type_symbol
_atom_type_description
_atom_type_scat_dispersion_real
_atom_type_scat_dispersion_imag
_atom_type_scat_source
C C 0.0033 0.0016 'International Tables Vol C Tables 4.2.6.8 and 6.1.1.4'
H H 0.0000 0.0000 'International Tables Vol C Tables 4.2.6.8 and 6.1.1.4'
N N 0.0061 0.0033 'International Tables Vol C Tables 4.2.6.8 and 6.1.1.4'
O O 0.0106 0.0060 'International Tables Vol C Tables 4.2.6.8 and 6.1.1.4'
I I -0.4742 1.8119 'International Tables Vol C Tables 4.2.6.8 and 6.1.1.4'
Hg Hg -2.3894 9.2266 'International Tables Vol C Tables 4.2.6.8 and 6.1.1.4'

loop_
_geom_angle_atom_site_label_1
_geom_angle_atom_site_label_2
_geom_angle_atom_site_label_3
_geom_angle
_geom_angle_site_symmetry_1
_geom_angle_site_symmetry_3
N4 Hg1 N1 86.4(2) . .
N4 Hg1 I1 99.87(18) . .
N1 Hg1 I1 103.12(18) . .
N4 Hg1 I2 102.94(18) . .
N1 Hg1 I2 99.44(18) . .
I1 Hg1 I2 148.70(3) . .
C1 N1 C5 118.6(8) . .
C1 N1 Hg1 120.7(6) . .
C5 N1 Hg1 120.5(6) . .
N1 C1 C2 123.0(10) . .
C3 C2 C1 118.6(9) . .
C2 C3 C4 116.9(9) . .
C2 C3 C6 122.5(9) . .
C4 C3 C6 120.6(8) . .
C3 C4 C5 120.8(9) . .
N1 C5 C4 122.1(9) . .
N2 C6 C3 114.8(8) . .
C7 N2 C6 121.5(7) . .
O1 C7 N2 122.1(8) . .
O1 C7 C8 124.0(9) . .
N2 C7 C8 113.8(8) . .
C9 C8 C7 111.4(8) . .
C14 C9 C10 119.3(9) . .
C14 C9 C8 124.6(9) . .
C10 C9 C8 116.2(8) . .
C11 C10 C9 120.4(8) . .
C12 C11 C10 118.3(10) . .
C11 C12 C13 122.2(10) . .
C14 C13 C12 120.8(9) . .
C13 C14 C9 119.0(9) . .
C13 C14 C15 116.7(8) . 3_455
C9 C14 C15 124.3(9) . 3_455
C14 C15 C16 112.2(7) 3_545 .
O2 C16 N3 121.3(8) . .
O2 C16 C15 120.1(8) . .
N3 C16 C15 118.6(8) . .
C16 N3 C17 119.2(7) . .
N3 C17 C18 114.6(7) . .
C22 C18 C19 117.3(9) . .
C22 C18 C17 118.5(8) . .
C19 C18 C17 124.2(9) . .
C18 C19 C20 119.1(9) . .
N4 C20 C19 122.6(9) . .
N4 C21 C22 121.9(9) . .
C18 C22 C21 120.8(9) . .
C20 N4 C21 118.3(8) . .
C20 N4 Hg1 122.7(6) . .
C21 N4 Hg1 118.6(6) . .
C101 O100 C104 112(2) . .
O100 C101 C102 107(2) . .
C103 C102 C101 103(2) . .
C102 C103 C104 103(2) . .
O100 C104 C103 105(2) . .

loop_
_geom_bond_atom_site_label_1
_geom_bond_atom_site_label_2
_geom_bond_distance
_geom_bond_site_symmetry_2
Hg1 N4 2.408(7) .
Hg1 N1 2.427(7) .
Hg1 I1 2.6601(9) .
Hg1 I2 2.6613(10) .
N1 C1 1.302(11) .
N1 C5 1.329(11) .
C1 C2 1.430(13) .
C2 C3 1.379(13) .
C3 C4 1.383(12) .
C3 C6 1.503(12) .
C4 C5 1.389(12) .
C6 N2 1.452(11) .
N2 C7 1.347(11) .
C7 O1 1.217(10) .
C7 C8 1.558(12) .
C8 C9 1.481(12) .
C9 C14 1.413(12) .
C9 C10 1.414(13) .
C10 C11 1.410(12) .
C11 C12 1.370(12) .
C12 C13 1.382(13) .
C13 C14 1.380(12) .
C14 C15 1.506(13) 3_455
C15 C14 1.506(13) 3_545
C15 C16 1.531(12) .
C16 O2 1.248(10) .
C16 N3 1.318(10) .
N3 C17 1.439(10) .
C17 C18 1.512(12) .
C18 C22 1.375(12) .
C18 C19 1.382(13) .
C19 C20 1.422(13) .
C20 N4 1.323(11) .
C21 N4 1.338(11) .
C21 C22 1.397(12) .
C50 O50 1.344(15) .
O51 C51 1.409(12) .
O100 C101 1.338(19) .
O100 C104 1.371(19) .
C101 C102 1.457(19) .
C102 C103 1.453(19) .
C103 C104 1.456(19) .

loop_
_geom_hbond_atom_site_label_D
_geom_hbond_atom_site_label_H
_geom_hbond_atom_site_label_A
_geom_hbond_distance_DH
_geom_hbond_distance_HA
_geom_hbond_distance_DA
_geom_hbond_angle_DHA
_geom_hbond_site_symmetry_A
N2 H2B O2 0.88 1.91 2.749(9) 159.6 3_455
N3 H3A O51 0.88 2.01 2.869(11) 164.1 .
O50 H50 O1 0.84 1.88 2.715(18) 173.9 .
O50A H50G O1 0.84 1.80 2.636(16) 176.3 .
O51 H51D O50A 0.84 1.81 2.649(17) 172.2 2_654
O51 H51D O50 0.84 1.85 2.653(17) 158.2 2_654
